data_2211336
loop_
_publ_author_name
'He, Long'
'Ng, Seik Weng'

_publ_section_title
;(<i>R</i>)-3,3'-Dibromo-2,2'-dimethoxy-5,5',6,6',7,7',8,8'-octahydro-1,1'-binaphthalene:
 a Br\"onsted acid for catalyzing asymmetric Morita--Baylis--Hillman reactions
;
_journal_coeditor_code CI2212
_journal_issue 12
_journal_name_full 'Acta Crystallographica Section E'
_journal_page_first o5517
_journal_page_last o5519
_journal_paper_doi 10.1107/S1600536806046575
_journal_volume 62
_journal_year 2006
_chemical_formula_iupac 'C22 H24 Br2 O2'
_chemical_formula_moiety 'C22 H24 Br2 O2'
_chemical_formula_sum 'C22 H24 Br2 O2'
_chemical_formula_weight 480.23
_chemical_name_systematic
;
(R)-3,3'-Dibromo-2,2'-dimethoxy-5,5',6,6',7,7',8,8'-octahydro-
1,1'-binaphthalene
;
_space_group_IT_number 19
_symmetry_cell_setting orthorhombic
_symmetry_space_group_name_Hall 'P 2ac 2ab'
_symmetry_space_group_name_H-M 'P 21 21 21'
_atom_sites_solution_hydrogens geom
_atom_sites_solution_primary direct
_atom_sites_solution_secondary difmap
_audit_creation_method SHELXL-97
_cell_angle_alpha 90.00
_cell_angle_beta 90.00
_cell_angle_gamma 90.00
_cell_formula_units_Z 4
_cell_length_a 9.778(2)
_cell_length_b 11.787(2)
_cell_length_c 16.972(3)
_cell_measurement_reflns_used 2810
_cell_measurement_temperature 295(2)
_cell_measurement_theta_max 22.1
_cell_measurement_theta_min 2.1
_cell_volume 1956.1(6)
_computing_cell_refinement 'SAINT (Bruker, 1999)'
_computing_data_collection 'SMART (Bruker, 1998)'
_computing_data_reduction SAINT
_computing_molecular_graphics 'X-SEED (Barbour, 2001)'
_computing_publication_material SHELXL97
_computing_structure_refinement 'SHELXL97 (Sheldrick, 1997)'
_computing_structure_solution 'SHELXS97 (Sheldrick, 1997)'
_diffrn_ambient_temperature 293(2)
_diffrn_measured_fraction_theta_full 0.98
_diffrn_measured_fraction_theta_max 0.98
_diffrn_measurement_device_type 'Bruker SMART 1K area-detector'
_diffrn_measurement_method '\f and \w'
_diffrn_radiation_monochromator graphite
_diffrn_radiation_source 'fine-focus sealed tube'
_diffrn_radiation_type MoK\a
_diffrn_radiation_wavelength 0.71073
_diffrn_reflns_av_R_equivalents 0.079
_diffrn_reflns_av_sigmaI/netI 0.099
_diffrn_reflns_limit_h_max 12
_diffrn_reflns_limit_h_min -6
_diffrn_reflns_limit_k_max 14
_diffrn_reflns_limit_k_min -11
_diffrn_reflns_limit_l_max 18
_diffrn_reflns_limit_l_min -21
_diffrn_reflns_number 10324
_diffrn_reflns_theta_full 26.2
_diffrn_reflns_theta_max 26.2
_diffrn_reflns_theta_min 2.1
_diffrn_standards_decay_% 0
_diffrn_standards_interval_count 0
_diffrn_standards_interval_time 0
_diffrn_standards_number 0
_exptl_absorpt_coefficient_mu 4.158
_exptl_absorpt_correction_T_max 0.635
_exptl_absorpt_correction_T_min 0.422
_exptl_absorpt_correction_type multi-scan
_exptl_absorpt_process_details '(SADABS; Sheldrick, 1996)'
_exptl_crystal_colour Colourless
_exptl_crystal_density_diffrn 1.631
_exptl_crystal_density_method 'not measured'
_exptl_crystal_description Block
_exptl_crystal_F_000 968
_exptl_crystal_size_max 0.26
_exptl_crystal_size_mid 0.20
_exptl_crystal_size_min 0.12
_refine_diff_density_max 1.53
_refine_diff_density_min -0.79
_refine_ls_abs_structure_details 'Flack (1983), 1368 Fridel pairs'
_refine_ls_abs_structure_Flack 0.00(2)
_refine_ls_extinction_method none
_refine_ls_goodness_of_fit_ref 1.02
_refine_ls_hydrogen_treatment constr
_refine_ls_matrix_type full
_refine_ls_number_parameters 247
_refine_ls_number_reflns 3842
_refine_ls_number_restraints 44
_refine_ls_restrained_S_all 1.02
_refine_ls_R_factor_all 0.113
_refine_ls_R_factor_gt 0.067
_refine_ls_shift/su_max 0.001
_refine_ls_shift/su_mean 0.000
_refine_ls_structure_factor_coef Fsqd
_refine_ls_weighting_details 'calc w=1/[\s^2^(Fo^2^)+(0.1069P)^2^] where P=(Fo^2^+2Fc^2^)/3'
_refine_ls_weighting_scheme calc
_refine_ls_wR_factor_gt 0.165
_refine_ls_wR_factor_ref 0.187
_reflns_number_gt 2505
_reflns_number_total 3842
_reflns_threshold_expression I>2\s(I)
_cod_data_source_file ci2212.cif
_cod_data_source_block I
_cod_database_code 2211336
_cod_database_fobs_code 2211336

loop_
_symmetry_equiv_pos_as_xyz
'x, y, z'
'-x+1/2, -y, z+1/2'
'x+1/2, -y+1/2, -z'
'-x, y+1/2, -z+1/2'

loop_
_atom_site_type_symbol
_atom_site_label
_atom_site_fract_x
_atom_site_fract_y
_atom_site_fract_z
_atom_site_U_iso_or_equiv
_atom_site_adp_type
_atom_site_calc_flag
_atom_site_refinement_flags
_atom_site_occupancy
_atom_site_disorder_assembly
_atom_site_disorder_group
Br Br1 0.65396(10) 0.34294(9) 0.92585(6) 0.0542(3) Uani d . 1 . .
Br Br2 0.93206(12) -0.09272(11) 0.58792(6) 0.0652(4) Uani d . 1 . .
O O1 0.8123(6) 0.1518(6) 0.8544(4) 0.0455(16) Uani d . 1 . .
O O2 0.7445(6) 0.0599(6) 0.6812(4) 0.0491(17) Uani d . 1 . .
C C1 0.6275(6) 0.0259(6) 0.8284(5) 0.034(2) Uani d D 1 . .
C C2 0.6763(7) 0.1285(6) 0.8567(5) 0.032(2) Uani d D 1 . .
C C3 0.5870(7) 0.2081(7) 0.8872(5) 0.041(2) Uani d D 1 . .
C C4 0.4480(7) 0.1857(6) 0.8876(5) 0.046(2) Uani d D 1 . .
H H4 0.3872 0.2395 0.9072 0.055 Uiso calc R 1 . .
C C5 0.3993(6) 0.0832(6) 0.8589(5) 0.038(2) Uani d D 1 B .
C C6 0.4879(5) 0.0027(6) 0.8294(5) 0.037(2) Uani d D 1 B .
C C7 0.4357(7) -0.1060(6) 0.7963(6) 0.052(3) Uani d D 1 . .
H H7A 0.4558 -0.1671 0.8327 0.062 Uiso calc PR 0.50 A 1
H H7B 0.4826 -0.1220 0.7472 0.062 Uiso calc PR 0.50 A 1
H H7C 0.4923 -0.1679 0.8150 0.062 Uiso calc PR 0.50 A 2
H H7D 0.4427 -0.1037 0.7393 0.062 Uiso calc PR 0.50 A 2
C C8 0.2850(8) -0.1021(14) 0.7816(9) 0.074(7) Uani d PD 0.50 B 1
H H8A 0.2517 -0.1779 0.7705 0.089 Uiso calc PR 0.50 B 1
H H8B 0.2665 -0.0549 0.7360 0.089 Uiso calc PR 0.50 B 1
C C9 0.2115(11) -0.0552(8) 0.8517(10) 0.062(6) Uani d PD 0.50 B 1
H H9A 0.2369 -0.0975 0.8985 0.075 Uiso calc PR 0.50 B 1
H H9B 0.1136 -0.0627 0.8443 0.075 Uiso calc PR 0.50 B 1
C C8' 0.2904(9) -0.1281(8) 0.8189(11) 0.074(7) Uani d PD 0.50 B 2
H H8'A 0.2861 -0.1501 0.8739 0.089 Uiso calc PR 0.50 B 2
H H8'B 0.2546 -0.1901 0.7875 0.089 Uiso calc PR 0.50 B 2
C C9' 0.2051(10) -0.0243(11) 0.8060(10) 0.062(6) Uani d PD 0.50 B 2
H H9'A 0.1094 -0.0424 0.8141 0.075 Uiso calc PR 0.50 B 2
H H9'B 0.2162 0.0021 0.7522 0.075 Uiso calc PR 0.50 B 2
C C10 0.2478(6) 0.0672(7) 0.8622(6) 0.061(3) Uani d D 1 . .
H H10A 0.2049 0.1119 0.8211 0.073 Uiso calc PR 0.50 B 1
H H10B 0.2136 0.0938 0.9126 0.073 Uiso calc PR 0.50 B 1
H H10C 0.2025 0.1377 0.8485 0.073 Uiso calc PR 0.50 B 2
H H10D 0.2208 0.0467 0.9153 0.073 Uiso calc PR 0.50 B 2
C C11 0.7282(8) -0.0540(6) 0.7962(4) 0.035(2) Uani d D 1 . .
C C12 0.7765(8) -0.0370(7) 0.7205(4) 0.037(2) Uani d D 1 . .
C C13 0.8736(8) -0.1099(7) 0.6892(5) 0.049(3) Uani d D 1 . .
C C14 0.9188(9) -0.1999(8) 0.7343(4) 0.050(3) Uani d D 1 . .
H H14 0.9820 -0.2504 0.7130 0.060 Uiso calc R 1 . .
C C15 0.8723(8) -0.2166(7) 0.8103(4) 0.049(3) Uani d D 1 D .
C C16 0.7714(8) -0.1460(7) 0.8402(4) 0.048(2) Uani d D 1 D .
C C17 0.7134(9) -0.1640(8) 0.9207(4) 0.060(3) Uani d D 1 . .
H H17A 0.6153 -0.1516 0.9195 0.072 Uiso calc PR 0.50 C 1
H H17B 0.7532 -0.1098 0.9570 0.072 Uiso calc PR 0.50 C 1
H H17C 0.6238 -0.1988 0.9163 0.072 Uiso calc PR 0.50 C 2
H H17D 0.7024 -0.0913 0.9467 0.072 Uiso calc PR 0.50 C 2
C C18 0.7424(18) -0.2823(12) 0.9488(10) 0.096(12) Uani d PD 0.50 D 1
H H18A 0.6913 -0.3365 0.9175 0.116 Uiso calc PR 0.50 D 1
H H18B 0.7146 -0.2903 1.0034 0.116 Uiso calc PR 0.50 D 1
C C19 0.8932(19) -0.3051(18) 0.9411(5) 0.092(10) Uani d PD 0.50 D 1
H H19A 0.9448 -0.2437 0.9648 0.110 Uiso calc PR 0.50 D 1
H H19B 0.9165 -0.3749 0.9682 0.110 Uiso calc PR 0.50 D 1
C C18' 0.804(2) -0.2384(17) 0.9694(5) 0.096(12) Uani d PD 0.50 D 2
H H18C 0.7577 -0.2588 1.0179 0.116 Uiso calc PR 0.50 D 2
H H18D 0.8869 -0.1974 0.9831 0.116 Uiso calc PR 0.50 D 2
C C19' 0.841(2) -0.3436(12) 0.9248(10) 0.092(10) Uani d PD 0.50 D 2
H H19C 0.7579 -0.3811 0.9070 0.110 Uiso calc PR 0.50 D 2
H H19D 0.8895 -0.3955 0.9591 0.110 Uiso calc PR 0.50 D 2
C C20 0.9281(10) -0.3148(8) 0.8553(5) 0.062(3) Uani d D 1 . .
H H20A 1.0267 -0.3175 0.8491 0.075 Uiso calc PR 0.50 D 1
H H20B 0.8905 -0.3847 0.8343 0.075 Uiso calc PR 0.50 D 1
H H20C 1.0198 -0.2969 0.8732 0.075 Uiso calc PR 0.50 D 2
H H20D 0.9340 -0.3802 0.8207 0.075 Uiso calc PR 0.50 D 2
C C21 0.8865(9) 0.1211(9) 0.9202(6) 0.057(3) Uani d . 1 . .
H H21A 0.9809 0.1409 0.9126 0.086 Uiso calc R 1 . .
H H21B 0.8789 0.0407 0.9282 0.086 Uiso calc R 1 . .
H H21C 0.8514 0.1602 0.9655 0.086 Uiso calc R 1 . .
C C22 0.6226(11) 0.0525(13) 0.6377(7) 0.073(4) Uani d . 1 . .
H H22A 0.6057 0.1234 0.6117 0.109 Uiso calc R 1 . .
H H22B 0.5480 0.0356 0.6725 0.109 Uiso calc R 1 . .
H H22C 0.6308 -0.0067 0.5991 0.109 Uiso calc R 1 . .

loop_
_atom_site_aniso_label
_atom_site_aniso_U_11
_atom_site_aniso_U_22
_atom_site_aniso_U_33
_atom_site_aniso_U_12
_atom_site_aniso_U_13
_atom_site_aniso_U_23
Br1 0.0595(6) 0.0390(5) 0.0640(7) 0.0000(5) -0.0017(5) -0.0128(5)
Br2 0.0687(7) 0.0663(8) 0.0606(7) -0.0039(6) 0.0239(5) -0.0167(6)
O1 0.034(3) 0.055(4) 0.047(4) 0.002(3) -0.001(3) -0.005(4)
O2 0.049(4) 0.045(4) 0.053(4) -0.002(3) 0.006(3) 0.000(3)
C1 0.030(4) 0.025(5) 0.046(5) 0.012(3) 0.004(4) 0.001(4)
C2 0.027(4) 0.038(6) 0.031(4) -0.003(3) 0.007(3) 0.000(4)
C3 0.050(6) 0.049(6) 0.023(4) -0.003(5) 0.002(4) -0.006(4)
C4 0.037(5) 0.045(7) 0.054(6) 0.019(4) 0.003(4) -0.006(4)
C5 0.032(5) 0.032(6) 0.050(5) 0.001(4) -0.002(4) -0.007(5)
C6 0.035(5) 0.040(6) 0.035(5) 0.000(4) -0.002(4) -0.009(4)
C7 0.050(6) 0.037(6) 0.068(7) 0.000(5) 0.008(5) -0.015(5)
C8 0.059(8) 0.114(18) 0.049(16) -0.050(10) 0.026(9) -0.022(13)
C9 0.039(7) 0.030(10) 0.12(2) -0.002(6) -0.013(10) 0.010(10)
C8' 0.059(8) 0.114(18) 0.049(16) -0.050(10) 0.026(9) -0.022(13)
C9' 0.039(7) 0.030(10) 0.12(2) -0.002(6) -0.013(10) 0.010(10)
C10 0.047(6) 0.079(10) 0.056(6) 0.013(6) 0.001(5) -0.001(6)
C11 0.037(5) 0.029(5) 0.040(5) 0.012(4) -0.001(4) -0.011(4)
C12 0.041(5) 0.022(5) 0.049(6) 0.002(4) 0.001(4) -0.004(4)
C13 0.046(6) 0.045(7) 0.055(6) -0.004(4) -0.010(4) -0.014(5)
C14 0.031(5) 0.066(8) 0.055(6) 0.003(5) 0.004(4) -0.025(5)
C15 0.053(6) 0.033(6) 0.061(7) 0.012(4) -0.009(5) -0.017(5)
C16 0.040(5) 0.054(7) 0.050(6) 0.010(5) -0.002(4) -0.013(5)
C17 0.060(6) 0.063(7) 0.056(7) 0.011(5) 0.002(5) 0.004(6)
C18 0.16(3) 0.074(18) 0.053(11) 0.08(2) 0.014(14) 0.008(12)
C19 0.10(2) 0.076(18) 0.099(15) 0.023(16) -0.006(14) 0.032(13)
C18' 0.16(3) 0.074(18) 0.053(11) 0.08(2) 0.014(14) 0.008(12)
C19' 0.10(2) 0.076(18) 0.099(15) 0.023(16) -0.006(14) 0.032(13)
C20 0.072(7) 0.048(8) 0.067(7) 0.028(6) -0.004(6) -0.005(5)
C21 0.044(5) 0.055(8) 0.072(7) -0.004(4) -0.005(5) -0.003(6)
C22 0.054(7) 0.084(11) 0.079(8) 0.005(6) -0.008(6) 0.014(7)

loop_
_atom_type_symbol
_atom_type_description
_atom_type_scat_dispersion_real
_atom_type_scat_dispersion_imag
_atom_type_scat_source
C C 0.0033 0.0016 'International Tables Vol C Tables 4.2.6.8 and 6.1.1.4'
H H 0.0000 0.0000 'International Tables Vol C Tables 4.2.6.8 and 6.1.1.4'
O O 0.0106 0.0060 'International Tables Vol C Tables 4.2.6.8 and 6.1.1.4'
Br Br -0.2901 2.4595 'International Tables Vol C Tables 4.2.6.8 and 6.1.1.4'

loop_
_geom_angle_atom_site_label_1
_geom_angle_atom_site_label_2
_geom_angle_atom_site_label_3
_geom_angle
C2 O1 C21 116.0(7)
C12 O2 C22 113.6(8)
C2 C1 C6 120.3(6)
C2 C1 C11 117.2(6)
C6 C1 C11 122.5(6)
O1 C2 C3 119.5(6)
O1 C2 C1 120.3(6)
C3 C2 C1 120.3(7)
C2 C3 C4 119.5(7)
C2 C3 Br1 119.6(5)
C4 C3 Br1 120.8(5)
C3 C4 C5 120.1(7)
C3 C4 H4 120.0
C5 C4 H4 120.0
C6 C5 C4 120.7(6)
C6 C5 C10 123.4(5)
C4 C5 C10 115.9(6)
C5 C6 C1 119.1(5)
C5 C6 C7 120.8(5)
C1 C6 C7 120.0(6)
C6 C7 C8' 112.3(5)
C6 C7 C8 112.0(6)
C6 C7 H7A 109.2
C8 C7 H7A 109.2
C6 C7 H7B 109.2
C8' C7 H7B 129.5
C8 C7 H7B 109.2
H7A C7 H7B 107.9
C6 C7 H7C 109.1
C8' C7 H7C 109.1
C8 C7 H7C 129.9
C6 C7 H7D 109.1
C8' C7 H7D 109.1
H7C C7 H7D 107.9
C7 C8 C9 110.6(7)
C7 C8 H8A 109.5
C9 C8 H8A 109.5
C7 C8 H8B 109.5
C9 C8 H8B 109.5
H8A C8 H8B 108.1
C8 C9 C10 109.7(7)
C8 C9 H9A 109.7
C10 C9 H9A 109.7
C8 C9 H9B 109.7
C10 C9 H9B 109.7
H9A C9 H9B 108.2
C7 C8' C9' 110.5(7)
C7 C8' H8'A 109.6
C9' C8' H8'A 109.6
C7 C8' H8'B 109.6
C9' C8' H8'B 109.6
H8'A C8' H8'B 108.1
C8' C9' C10 109.9(7)
C8' C9' H9'A 109.7
C10 C9' H9'A 109.7
C8' C9' H9'B 109.7
C10 C9' H9'B 109.7
H9'A C9' H9'B 108.2
C5 C10 C9 110.6(6)
C5 C10 C9' 110.0(6)
C5 C10 H10A 109.5
C9 C10 H10A 109.5
C5 C10 H10B 109.5
C9 C10 H10B 109.5
H10A C10 H10B 108.1
C5 C10 H10C 109.7
C9' C10 H10C 109.7
C5 C10 H10D 109.7
C9' C10 H10D 109.7
H10C C10 H10D 108.2
C16 C11 C12 120.7(6)
C16 C11 C1 120.5(6)
C12 C11 C1 118.8(6)
O2 C12 C11 119.9(6)
O2 C12 C13 119.4(7)
C11 C12 C13 120.0(7)
C14 C13 C12 118.9(8)
C14 C13 Br2 120.5(5)
C12 C13 Br2 120.5(6)
C13 C14 C15 121.4(8)
C13 C14 H14 119.3
C15 C14 H14 119.3
C14 C15 C16 119.4(6)
C14 C15 C20 117.9(6)
C16 C15 C20 122.7(5)
C11 C16 C15 119.4(6)
C11 C16 C17 119.3(6)
C15 C16 C17 121.3(5)
C16 C17 C18' 111.3(6)
C16 C17 C18 110.5(6)
C16 C17 H17A 109.5
C18 C17 H17A 109.5
C16 C17 H17B 109.5
C18 C17 H17B 109.5
H17A C17 H17B 108.1
C16 C17 H17C 109.4
C18' C17 H17C 109.4
C16 C17 H17D 109.4
C18' C17 H17D 109.4
H17C C17 H17D 108.0
C17 C18 C19 108.9(7)
C17 C18 H18A 109.9
C19 C18 H18A 109.9
C17 C18 H18B 109.9
C19 C18 H18B 109.9
H18A C18 H18B 108.3
C20 C19 C18 108.7(7)
C20 C19 H19A 109.9
C18 C19 H19A 109.9
C20 C19 H19B 109.9
C18 C19 H19B 109.9
H19A C19 H19B 108.3
C17 C18' C19' 110.3(7)
C17 C18' H18C 109.6
C19' C18' H18C 109.6
C17 C18' H18D 109.6
C19' C18' H18D 109.6
H18C C18' H18D 108.1
C18' C19' C20 110.3(7)
C18' C19' H19C 109.6
C20 C19' H19C 109.6
C18' C19' H19D 109.6
C20 C19' H19D 109.6
H19C C19' H19D 108.1
C15 C20 C19' 111.7(6)
C15 C20 C19 110.7(6)
C15 C20 H20A 109.5
C19' C20 H20A 130.2
C19 C20 H20A 109.5
C15 C20 H20B 109.5
C19 C20 H20B 109.5
H20A C20 H20B 108.1
C15 C20 H20C 109.3
C19' C20 H20C 109.3
C15 C20 H20D 109.3
C19' C20 H20D 109.3
H20C C20 H20D 107.9
O1 C21 H21A 109.5
O1 C21 H21B 109.5
H21A C21 H21B 109.5
O1 C21 H21C 109.5
H21A C21 H21C 109.5
H21B C21 H21C 109.5
O2 C22 H22A 109.5
O2 C22 H22B 109.5
H22A C22 H22B 109.5
O2 C22 H22C 109.5
H22A C22 H22C 109.5
H22B C22 H22C 109.5

loop_
_geom_bond_atom_site_label_1
_geom_bond_atom_site_label_2
_geom_bond_distance
Br1 C3 1.840(8)
Br2 C13 1.822(9)
O1 C2 1.358(9)
O1 C21 1.380(11)
O2 C12 1.358(10)
O2 C22 1.406(12)
C1 C2 1.386(5)
C1 C6 1.392(5)
C1 C11 1.467(9)
C2 C3 1.383(5)
C3 C4 1.384(5)
C4 C5 1.388(5)
C4 H4 0.93
C5 C6 1.379(5)
C5 C10 1.494(5)
C6 C7 1.490(5)
C7 C8' 1.494(5)
C7 C8 1.495(5)
C7 H7A 0.97
C7 H7B 0.97
C7 H7C 0.97
C7 H7D 0.97
C8 C9 1.495(5)
C8 H8A 0.97
C8 H8B 0.97
C9 C10 1.497(5)
C9 H9A 0.97
C9 H9B 0.97
C8' C9' 1.497(5)
C8' H8'A 0.97
C8' H8'B 0.97
C9' C10 1.499(5)
C9' H9'A 0.97
C9' H9'B 0.97
C10 H10A 0.97
C10 H10B 0.97
C10 H10C 0.97
C10 H10D 0.97
C11 C16 1.383(5)
C11 C12 1.385(5)
C12 C13 1.386(5)
C13 C14 1.381(5)
C14 C15 1.383(5)
C14 H14 0.93
C15 C16 1.387(5)
C15 C20 1.490(5)
C16 C17 1.494(5)
C17 C18' 1.496(5)
C17 C18 1.500(5)
C17 H17A 0.97
C17 H17B 0.97
C17 H17C 0.97
C17 H17D 0.97
C18 C19 1.504(5)
C18 H18A 0.97
C18 H18B 0.97
C19 C20 1.501(5)
C19 H19A 0.97
C19 H19B 0.97
C18' C19' 1.497(5)
C18' H18C 0.97
C18' H18D 0.97
C19' C20 1.496(5)
C19' H19C 0.97
C19' H19D 0.97
C20 H20A 0.97
C20 H20B 0.97
C20 H20C 0.97
C20 H20D 0.97
C21 H21A 0.96
C21 H21B 0.96
C21 H21C 0.96
C22 H22A 0.96
C22 H22B 0.96
C22 H22C 0.96

loop_
_geom_torsion_atom_site_label_1
_geom_torsion_atom_site_label_2
_geom_torsion_atom_site_label_3
_geom_torsion_atom_site_label_4
_geom_torsion
C21 O1 C2 C3 89.4(10)
C21 O1 C2 C1 -90.9(10)
C6 C1 C2 O1 -178.9(8)
C11 C1 C2 O1 -0.2(12)
C6 C1 C2 C3 0.9(13)
C11 C1 C2 C3 179.5(7)
O1 C2 C3 C4 178.2(8)
C1 C2 C3 C4 -1.5(13)
O1 C2 C3 Br1 -1.1(11)
C1 C2 C3 Br1 179.2(6)
C2 C3 C4 C5 1.2(14)
Br1 C3 C4 C5 -179.4(7)
C3 C4 C5 C6 -0.3(14)
C3 C4 C5 C10 179.8(9)
C4 C5 C6 C1 -0.4(14)
C10 C5 C6 C1 179.6(9)
C4 C5 C6 C7 -178.1(9)
C10 C5 C6 C7 1.8(15)
C2 C1 C6 C5 0.1(13)
C11 C1 C6 C5 -178.5(8)
C2 C1 C6 C7 177.9(8)
C11 C1 C6 C7 -0.7(13)
C5 C6 C7 C8' -15.5(14)
C1 C6 C7 C8' 166.8(11)
C5 C6 C7 C8 14.0(13)
C1 C6 C7 C8 -163.7(11)
C6 C7 C8 C9 -47.6(13)
C8' C7 C8 C9 48.7(9)
C7 C8 C9 C10 67.1(13)
C6 C7 C8' C9' 47.1(14)
C8 C7 C8' C9' -47.9(10)
C7 C8' C9' C10 -66.9(13)
C6 C5 C10 C9 16.1(14)
C4 C5 C10 C9 -164.0(10)
C6 C5 C10 C9' -19.5(14)
C4 C5 C10 C9' 160.4(11)
C8 C9 C10 C5 -49.0(13)
C8 C9 C10 C9' 46.4(8)
C8' C9' C10 C5 50.6(13)
C8' C9' C10 C9 -46.7(8)
C2 C1 C11 C16 102.0(10)
C6 C1 C11 C16 -79.4(12)
C2 C1 C11 C12 -79.5(10)
C6 C1 C11 C12 99.1(10)
C22 O2 C12 C11 -89.3(10)
C22 O2 C12 C13 100.4(10)
C16 C11 C12 O2 -173.0(8)
C1 C11 C12 O2 8.5(12)
C16 C11 C12 C13 -2.8(13)
C1 C11 C12 C13 178.8(8)
O2 C12 C13 C14 171.3(8)
C11 C12 C13 C14 1.1(13)
O2 C12 C13 Br2 -12.7(12)
C11 C12 C13 Br2 177.0(7)
C12 C13 C14 C15 -1.9(14)
Br2 C13 C14 C15 -177.8(7)
C13 C14 C15 C16 4.3(14)
C13 C14 C15 C20 -179.0(9)
C12 C11 C16 C15 5.2(14)
C1 C11 C16 C15 -176.4(8)
C12 C11 C16 C17 -177.8(8)
C1 C11 C16 C17 0.6(13)
C14 C15 C16 C11 -5.9(14)
C20 C15 C16 C11 177.6(9)
C14 C15 C16 C17 177.2(9)
C20 C15 C16 C17 0.7(15)
C11 C16 C17 C18' -159.5(13)
C15 C16 C17 C18' 17.4(16)
C11 C16 C17 C18 164.4(12)
C15 C16 C17 C18 -18.7(15)
C16 C17 C18 C19 52.5(14)
C18' C17 C18 C19 -45.4(10)
C17 C18 C19 C20 -70.6(13)
C16 C17 C18' C19' -50.0(15)
C18 C17 C18' C19' 45.4(9)
C17 C18' C19' C20 66.6(14)
C14 C15 C20 C19' -162.6(13)
C16 C15 C20 C19' 14.0(17)
C14 C15 C20 C19 166.8(13)
C16 C15 C20 C19 -16.7(16)
C18' C19' C20 C15 -46.4(15)
C18' C19' C20 C19 47.3(10)
C18 C19 C20 C15 50.2(14)
C18 C19 C20 C19' -47.5(10)
